data_4078607
loop_
_publ_author_name
'Ciabatti, Iacopo'
'Femoni, Cristina'
'Iapalucci, Maria Carmela'
'Longoni, Giuliano'
'Zacchini, Stefano'

_publ_section_title
;
 Bimetallic Nickel--Cobalt Hexacarbido Carbonyl Clusters
 [H6--nNi22Co6C6(CO)36]n&#x2212;(n= 3--6) Possessing Polyhydride Nature
 and Their Base-Induced Degradation to the Monoacetylide
 [Ni9CoC2(CO)16--x]3--(x= 0, 1)
;
_journal_issue 12
_journal_name_full Organometallics
_journal_page_first 4593
_journal_paper_doi 10.1021/om300412d
_journal_volume 31
_journal_year 2012
_chemical_formula_sum 'C41.17 H60 Co N3 Ni9 O15.16'
_chemical_formula_weight 1426.86
_chemical_name_systematic
; 
 ? 
;
_space_group_IT_number 58
_symmetry_cell_setting orthorhombic
_symmetry_space_group_name_Hall '-P 2 2n'
_symmetry_space_group_name_H-M 'P n n m'
_atom_sites_solution_hydrogens geom
_atom_sites_solution_primary direct
_atom_sites_solution_secondary difmap
_audit_creation_method SHELXL-97
_cell_angle_alpha 90.00
_cell_angle_beta 90.00
_cell_angle_gamma 90.00
_cell_formula_units_Z 2
_cell_length_a 11.9960(16)
_cell_length_b 12.2702(16)
_cell_length_c 18.406(2)
_cell_measurement_reflns_used 9981
_cell_measurement_temperature 293(2)
_cell_measurement_theta_max 26.967
_cell_measurement_theta_min 2.3745
_cell_volume 2709.2(6)
_computing_structure_refinement 'SHELXL-97 (Sheldrick, 1997)'
_computing_structure_solution 'SHELXS-97 (Sheldrick, 1990)'
_diffrn_ambient_temperature 293(2)
_diffrn_measured_fraction_theta_full 1.000
_diffrn_measured_fraction_theta_max 1.000
_diffrn_measurement_device_type 'CCD area detector'
_diffrn_measurement_method 'phi and omega scans'
_diffrn_radiation_monochromator graphite
_diffrn_radiation_source 'fine-focus sealed tube'
_diffrn_radiation_type MoK\a
_diffrn_radiation_wavelength 0.71073
_diffrn_reflns_av_R_equivalents 0.0319
_diffrn_reflns_av_sigmaI/netI 0.0175
_diffrn_reflns_limit_h_max 15
_diffrn_reflns_limit_h_min -15
_diffrn_reflns_limit_k_max 15
_diffrn_reflns_limit_k_min -15
_diffrn_reflns_limit_l_max 23
_diffrn_reflns_limit_l_min -23
_diffrn_reflns_number 28698
_diffrn_reflns_theta_full 27.00
_diffrn_reflns_theta_max 27.00
_diffrn_reflns_theta_min 1.99
_exptl_absorpt_coefficient_mu 3.411
_exptl_absorpt_correction_T_max 0.6114
_exptl_absorpt_correction_T_min 0.5208
_exptl_absorpt_correction_type empirical
_exptl_crystal_colour black
_exptl_crystal_density_diffrn 1.749
_exptl_crystal_density_method 'not measured'
_exptl_crystal_description prism
_exptl_crystal_F_000 1457
_exptl_crystal_size_max 0.22
_exptl_crystal_size_mid 0.18
_exptl_crystal_size_min 0.16
_refine_diff_density_max 0.659
_refine_diff_density_min -0.574
_refine_diff_density_rms 0.102
_refine_ls_extinction_method none
_refine_ls_goodness_of_fit_ref 1.179
_refine_ls_hydrogen_treatment constr
_refine_ls_matrix_type full
_refine_ls_number_parameters 278
_refine_ls_number_reflns 3059
_refine_ls_number_restraints 202
_refine_ls_restrained_S_all 1.256
_refine_ls_R_factor_all 0.0496
_refine_ls_R_factor_gt 0.0458
_refine_ls_shift/su_max 0.000
_refine_ls_shift/su_mean 0.000
_refine_ls_structure_factor_coef Fsqd
_refine_ls_weighting_details 'calc w=1/[\s^2^(Fo^2^)+(0.0584P)^2^+4.8908P] where P=(Fo^2^+2Fc^2^)/3'
_refine_ls_weighting_scheme calc
_refine_ls_wR_factor_gt 0.1276
_refine_ls_wR_factor_ref 0.1309
_reflns_number_gt 2769
_reflns_number_total 3059
_reflns_threshold_expression >2sigma(I)
_cod_data_source_file om300412d_si_001.cif
_cod_data_source_block pnnm
_cod_depositor_comments
;
The following automatic conversions were performed:

'_symmetry_cell_setting' value 'Orthorhombic' changed to
'orthorhombic' according to
/home/saulius/struct/CIF-dictionaries/cif_core.dic dictionary named
'cif_core.dic' version 2.4.1 from 2010-06-29.

Automatic conversion script
Id: cif_fix_values 1891 2012-01-12 08:04:46Z andrius 
;
_cod_original_cell_volume 2709.3(6)
_cod_original_sg_symbol_H-M Pnnm
_cod_database_code 4078607

loop_
_symmetry_equiv_pos_as_xyz
'x, y, z'
'-x, -y, z'
'-x+1/2, y+1/2, -z+1/2'
'x+1/2, -y+1/2, -z+1/2'
'-x, -y, -z'
'x, y, -z'
'x-1/2, -y-1/2, z-1/2'
'-x-1/2, y-1/2, z-1/2'

loop_
_atom_site_label
_atom_site_type_symbol
_atom_site_fract_x
_atom_site_fract_y
_atom_site_fract_z
_atom_site_U_iso_or_equiv
_atom_site_adp_type
_atom_site_occupancy
_atom_site_symmetry_multiplicity
_atom_site_calc_flag
_atom_site_refinement_flags
_atom_site_disorder_assembly
_atom_site_disorder_group
Ni1 Ni 0.20799(6) 0.96335(7) 0.5000 0.0468(2) Uani 1 2 d S . .
Ni2 Ni 0.10333(6) 1.12772(7) 0.5000 0.0482(2) Uani 0.50 2 d SP . .
Co2 Co 0.10333(6) 1.12772(7) 0.5000 0.0482(2) Uani 0.50 2 d SP . .
Ni3 Ni 0.07748(5) 0.83338(5) 0.42926(3) 0.0553(2) Uani 1 1 d . . .
Ni4 Ni 0.0000 1.0000 0.39417(4) 0.0524(2) Uani 1 2 d S . .
C1 C 0.0470(5) 0.9623(5) 0.5000 0.0409(12) Uani 1 2 d S . .
C2 C 0.0605(6) 0.9011(6) 0.3329(3) 0.0770(16) Uani 1 1 d U . .
C3 C 0.1503(6) 0.7158(6) 0.4109(4) 0.089(2) Uani 1 1 d U . .
C4 C 0.3251(6) 0.8846(7) 0.5000 0.075(2) Uani 1 2 d SU . .
C5 C 0.2573(5) 1.1112(6) 0.5000 0.0554(15) Uani 1 2 d SU . .
C6 C 0.0922(9) 1.2279(10) 0.4287(7) 0.081(3) Uani 0.591(9) 1 d PU . 1
C6' C 0.0949(19) 1.268(2) 0.5000 0.087(3) Uani 0.409(9) 2 d SPU . 2
O2 O 0.0830(5) 0.8748(5) 0.2739(3) 0.1120(18) Uani 1 1 d U . .
O3 O 0.1992(6) 0.6379(5) 0.3992(4) 0.130(2) Uani 1 1 d U . .
O4 O 0.4022(6) 0.8293(6) 0.5000 0.110(2) Uani 1 2 d SU . .
O5 O 0.3421(4) 1.1574(5) 0.5000 0.0810(17) Uani 1 2 d SU . .
O6 O 0.1274(7) 1.2979(8) 0.3927(5) 0.101(3) Uani 0.591(9) 1 d PU . 1
O6' O 0.1093(16) 1.3629(16) 0.5000 0.107(5) Uani 0.409(9) 2 d SPU . 2
N1 N 0.0000 0.5000 0.2118(4) 0.0726(14) Uani 1 2 d SDU . .
C101 C 0.0855(6) 0.5507(7) 0.1645(4) 0.0791(18) Uani 0.793(8) 1 d PDU A 1
H10A H 0.0480 0.6020 0.1327 0.095 Uiso 0.793(8) 1 calc PR A 1
H10B H 0.1168 0.4940 0.1340 0.095 Uiso 0.793(8) 1 calc PR A 1
C102 C 0.1810(8) 0.6098(10) 0.2005(6) 0.087(3) Uani 0.793(8) 1 d PDU A 1
H10C H 0.2302 0.6381 0.1640 0.130 Uiso 0.793(8) 1 calc PR A 1
H10D H 0.2210 0.5601 0.2312 0.130 Uiso 0.793(8) 1 calc PR A 1
H10E H 0.1524 0.6687 0.2293 0.130 Uiso 0.793(8) 1 calc PR A 1
C103 C 0.0515(7) 0.4170(7) 0.2602(5) 0.0864(18) Uani 0.793(8) 1 d PDU A 1
H10F H -0.0069 0.3841 0.2894 0.104 Uiso 0.793(8) 1 calc PR A 1
H10G H 0.1023 0.4537 0.2931 0.104 Uiso 0.793(8) 1 calc PR A 1
C104 C 0.1149(11) 0.3267(10) 0.2211(7) 0.117(3) Uani 0.793(8) 1 d PDU A 1
H10H H 0.1453 0.2771 0.2562 0.176 Uiso 0.793(8) 1 calc PR A 1
H10I H 0.1742 0.3580 0.1931 0.176 Uiso 0.793(8) 1 calc PR A 1
H10J H 0.0649 0.2882 0.1895 0.176 Uiso 0.793(8) 1 calc PR A 1
C111 C 0.0899(19) 0.543(3) 0.2575(14) 0.081(2) Uani 0.207(8) 1 d PDU A 2
H11A H 0.1122 0.4853 0.2904 0.098 Uiso 0.207(8) 1 calc PR A 2
H11B H 0.0582 0.6007 0.2871 0.098 Uiso 0.207(8) 1 calc PR A 2
C112 C 0.196(3) 0.588(4) 0.223(3) 0.086(5) Uani 0.207(8) 1 d PDU A 2
H11C H 0.2487 0.6060 0.2601 0.128 Uiso 0.207(8) 1 calc PR A 2
H11D H 0.1781 0.6525 0.1955 0.128 Uiso 0.207(8) 1 calc PR A 2
H11E H 0.2273 0.5344 0.1910 0.128 Uiso 0.207(8) 1 calc PR A 2
C113 C 0.039(3) 0.4185(19) 0.1583(13) 0.079(3) Uani 0.207(8) 1 d PDU A 2
H11F H 0.0895 0.4555 0.1251 0.095 Uiso 0.207(8) 1 calc PR A 2
H11G H -0.0249 0.3956 0.1300 0.095 Uiso 0.207(8) 1 calc PR A 2
C114 C 0.098(4) 0.315(3) 0.185(3) 0.097(5) Uani 0.207(8) 1 d PDU A 2
H11H H 0.1252 0.2749 0.1437 0.145 Uiso 0.207(8) 1 calc PR A 2
H11I H 0.0470 0.2714 0.2119 0.145 Uiso 0.207(8) 1 calc PR A 2
H11J H 0.1600 0.3353 0.2152 0.145 Uiso 0.207(8) 1 calc PR A 2
N2 N 0.5000 0.5000 0.5000 0.0624(17) Uani 1 4 d SDU . .
C201 C 0.495(3) 0.398(2) 0.456(2) 0.066(3) Uani 0.25 1 d PDU B -1
H20A H 0.4877 0.3367 0.4891 0.080 Uiso 0.25 1 calc PR B -1
H20B H 0.5652 0.3894 0.4307 0.080 Uiso 0.25 1 calc PR B -1
C202 C 0.402(3) 0.388(3) 0.400(2) 0.072(6) Uani 0.25 1 d PDU B -1
H20C H 0.3985 0.3153 0.3815 0.109 Uiso 0.25 1 calc PR B -1
H20D H 0.4159 0.4379 0.3604 0.109 Uiso 0.25 1 calc PR B -1
H20E H 0.3316 0.4066 0.4220 0.109 Uiso 0.25 1 calc PR B -1
C203 C 0.522(3) 0.594(2) 0.450(2) 0.063(3) Uani 0.25 1 d PDU C -1
H20F H 0.5178 0.6604 0.4776 0.076 Uiso 0.25 1 calc PR C -1
H20G H 0.4618 0.5960 0.4142 0.076 Uiso 0.25 1 calc PR C -1
C204 C 0.632(3) 0.594(3) 0.408(2) 0.061(6) Uani 0.25 1 d PDU C -1
H20H H 0.6335 0.6547 0.3749 0.091 Uiso 0.25 1 calc PR C -1
H20I H 0.6396 0.5275 0.3811 0.091 Uiso 0.25 1 calc PR C -1
H20J H 0.6929 0.6007 0.4416 0.091 Uiso 0.25 1 calc PR C -1
C205 C 0.604(2) 0.469(2) 0.5386(19) 0.067(3) Uani 0.25 1 d PDU B -1
H20K H 0.6614 0.4522 0.5035 0.080 Uiso 0.25 1 calc PR B -1
H20L H 0.5902 0.4046 0.5677 0.080 Uiso 0.25 1 calc PR B -1
C206 C 0.642(3) 0.563(3) 0.588(2) 0.073(6) Uani 0.25 1 d PDU B -1
H20M H 0.7161 0.5477 0.6050 0.109 Uiso 0.25 1 calc PR B -1
H20N H 0.5923 0.5694 0.6281 0.109 Uiso 0.25 1 calc PR B -1
H20O H 0.6425 0.6294 0.5604 0.109 Uiso 0.25 1 calc PR B -1
C207 C 0.400(2) 0.508(2) 0.5461(17) 0.067(3) Uani 0.25 1 d PDU B -1
H20P H 0.3354 0.4923 0.5158 0.080 Uiso 0.25 1 calc PR B -1
H20Q H 0.3928 0.5831 0.5619 0.080 Uiso 0.25 1 calc PR B -1
C208 C 0.392(3) 0.436(3) 0.6135(15) 0.072(6) Uani 0.25 1 d PDU B -1
H20R H 0.3283 0.4571 0.6419 0.108 Uiso 0.25 1 calc PR B -1
H20S H 0.4582 0.4439 0.6420 0.108 Uiso 0.25 1 calc PR B -1
H20T H 0.3838 0.3611 0.5989 0.108 Uiso 0.25 1 calc PR B -1

loop_
_atom_site_aniso_label
_atom_site_aniso_U_11
_atom_site_aniso_U_22
_atom_site_aniso_U_33
_atom_site_aniso_U_23
_atom_site_aniso_U_13
_atom_site_aniso_U_12
Ni1 0.0318(4) 0.0572(5) 0.0514(5) 0.000 0.000 0.0060(3)
Ni2 0.0339(4) 0.0520(5) 0.0588(5) 0.000 0.000 0.0017(3)
Co2 0.0339(4) 0.0520(5) 0.0588(5) 0.000 0.000 0.0017(3)
Ni3 0.0543(4) 0.0622(4) 0.0495(4) -0.0122(3) 0.0028(3) 0.0053(3)
Ni4 0.0573(5) 0.0627(5) 0.0371(4) 0.000 0.000 -0.0009(4)
C1 0.035(3) 0.053(3) 0.034(3) 0.000 0.000 0.000(2)
C2 0.084(4) 0.101(4) 0.047(3) -0.017(3) 0.009(3) -0.006(3)
C3 0.079(4) 0.104(5) 0.083(4) -0.039(4) -0.012(3) 0.037(4)
C4 0.037(3) 0.071(4) 0.116(6) 0.000 0.000 0.017(3)
C5 0.033(3) 0.068(4) 0.065(4) 0.000 0.000 -0.002(3)
C6 0.059(4) 0.076(5) 0.107(6) 0.017(4) 0.002(4) 0.000(4)
C6' 0.065(6) 0.077(6) 0.118(7) 0.000 0.000 0.000(5)
O2 0.147(4) 0.131(4) 0.058(3) -0.022(3) 0.018(3) 0.014(3)
O3 0.135(4) 0.127(4) 0.128(4) -0.043(3) -0.017(4) 0.059(4)
O4 0.066(3) 0.104(5) 0.159(6) 0.000 0.000 0.033(3)
O5 0.041(3) 0.083(4) 0.119(5) 0.000 0.000 -0.016(3)
O6 0.086(5) 0.102(5) 0.116(6) 0.045(4) 0.000(4) -0.008(4)
O6' 0.089(7) 0.087(7) 0.145(9) 0.000 0.000 -0.007(6)
N1 0.068(3) 0.084(3) 0.066(3) 0.000 0.000 -0.004(3)
C101 0.080(4) 0.089(4) 0.068(4) -0.003(3) 0.012(3) -0.014(3)
C102 0.080(5) 0.098(6) 0.083(6) -0.006(5) 0.014(4) -0.012(4)
C103 0.076(4) 0.096(4) 0.087(4) 0.014(3) -0.003(3) 0.003(3)
C104 0.107(6) 0.112(6) 0.133(8) 0.017(6) 0.001(7) 0.014(5)
C111 0.074(4) 0.092(5) 0.078(5) 0.006(4) 0.000(4) -0.002(4)
C112 0.078(8) 0.095(9) 0.083(9) 0.004(8) 0.008(8) -0.006(8)
C113 0.074(6) 0.089(6) 0.074(6) 0.000(5) 0.000(5) -0.004(5)
C114 0.093(8) 0.100(8) 0.098(10) 0.005(9) -0.003(9) 0.004(8)
N2 0.071(4) 0.055(4) 0.061(4) 0.000 0.000 0.015(3)
C201 0.076(7) 0.055(6) 0.069(6) -0.002(5) -0.002(5) 0.016(5)
C202 0.086(12) 0.055(10) 0.077(11) -0.006(9) -0.004(10) 0.010(10)
C203 0.072(7) 0.056(6) 0.063(6) 0.001(5) 0.004(5) 0.015(5)
C204 0.073(11) 0.051(11) 0.059(10) 0.012(9) 0.001(9) 0.016(10)
C205 0.074(6) 0.060(6) 0.068(6) -0.004(5) -0.003(5) 0.018(5)
C206 0.084(11) 0.064(11) 0.071(11) -0.010(10) -0.002(10) 0.020(10)
C207 0.072(6) 0.062(6) 0.066(6) 0.003(5) 0.004(5) 0.014(5)
C208 0.074(11) 0.073(11) 0.069(11) 0.005(10) 0.002(9) 0.006(10)

loop_
_atom_type_symbol
_atom_type_description
_atom_type_scat_dispersion_real
_atom_type_scat_dispersion_imag
_atom_type_scat_source
C C 0.0033 0.0016 'International Tables Vol C Tables 4.2.6.8 and 6.1.1.4'
H H 0.0000 0.0000 'International Tables Vol C Tables 4.2.6.8 and 6.1.1.4'
N N 0.0061 0.0033 'International Tables Vol C Tables 4.2.6.8 and 6.1.1.4'
O O 0.0106 0.0060 'International Tables Vol C Tables 4.2.6.8 and 6.1.1.4'
Co Co 0.3494 0.9721 'International Tables Vol C Tables 4.2.6.8 and 6.1.1.4'
Ni Ni 0.3393 1.1124 'International Tables Vol C Tables 4.2.6.8 and 6.1.1.4'

loop_
_geom_angle_atom_site_label_1
_geom_angle_atom_site_label_2
_geom_angle_atom_site_label_3
_geom_angle
_geom_angle_site_symmetry_1
_geom_angle_site_symmetry_3
C4 Ni1 C5 106.5(4) . .
C4 Ni1 C1 145.1(4) . .
C5 Ni1 C1 108.4(3) . .
C4 Ni1 Ni2 156.4(3) . .
C5 Ni1 Ni2 50.0(2) . .
C1 Ni1 Ni2 58.48(18) . .
C4 Ni1 Ni3 98.6(3) . .
C5 Ni1 Ni3 140.70(12) . .
C1 Ni1 Ni3 52.46(14) . .
Ni2 Ni1 Ni3 101.75(3) . .
C4 Ni1 Ni3 98.6(3) . 6_556
C5 Ni1 Ni3 140.70(12) . 6_556
C1 Ni1 Ni3 52.46(14) . 6_556
Ni2 Ni1 Ni3 101.75(3) . 6_556
Ni3 Ni1 Ni3 60.45(4) . 6_556
C6' Ni2 C6 46.8(4) . .
C6' Ni2 C6 46.8(4) . 6_556
C6 Ni2 C6 93.4(9) . 6_556
C6' Ni2 C5 99.6(8) . .
C6 Ni2 C5 98.5(4) . .
C6 Ni2 C5 98.5(4) 6_556 .
C6' Ni2 C1 118.2(8) . 5_576
C6 Ni2 C1 107.0(4) . 5_576
C6 Ni2 C1 107.0(4) 6_556 5_576
C5 Ni2 C1 142.3(3) . 5_576
C6' Ni2 C1 158.2(8) . .
C6 Ni2 C1 128.5(4) . .
C6 Ni2 C1 128.5(4) 6_556 .
C5 Ni2 C1 102.2(3) . .
C1 Ni2 C1 40.1(3) 5_576 .
C6' Ni2 Ni1 151.4(8) . .
C6 Ni2 Ni1 128.2(4) . .
C6 Ni2 Ni1 128.2(4) 6_556 .
C5 Ni2 Ni1 51.8(2) . .
C1 Ni2 Ni1 90.40(17) 5_576 .
C1 Ni2 Ni1 50.33(15) . .
C6' Ni2 Ni3 76.5(7) . 2_575
C6 Ni2 Ni3 56.1(3) . 2_575
C6 Ni2 Ni3 100.3(4) 6_556 2_575
C5 Ni2 Ni3 149.06(5) . 2_575
C1 Ni2 Ni3 51.57(12) 5_576 2_575
C1 Ni2 Ni3 84.81(13) . 2_575
Ni1 Ni2 Ni3 127.06(4) . 2_575
C6' Ni2 Ni3 76.5(7) . 5_576
C6 Ni2 Ni3 100.3(4) . 5_576
C6 Ni2 Ni3 56.1(3) 6_556 5_576
C5 Ni2 Ni3 149.06(5) . 5_576
C1 Ni2 Ni3 51.57(12) 5_576 5_576
C1 Ni2 Ni3 84.81(13) . 5_576
Ni1 Ni2 Ni3 127.06(4) . 5_576
Ni3 Ni2 Ni3 60.76(4) 2_575 5_576
C6' Ni2 Ni4 122.3(4) . .
C6 Ni2 Ni4 80.9(4) . .
C6 Ni2 Ni4 149.1(3) 6_556 .
C5 Ni2 Ni4 112.36(16) . .
C1 Ni2 Ni4 47.76(6) 5_576 .
C1 Ni2 Ni4 47.68(5) . .
Ni1 Ni2 Ni4 75.99(3) . .
Ni3 Ni2 Ni4 51.45(2) 2_575 .
Ni3 Ni2 Ni4 94.75(3) 5_576 .
C6' Ni2 Ni4 122.3(4) . 5_576
C6 Ni2 Ni4 149.1(3) . 5_576
C6 Ni2 Ni4 80.9(4) 6_556 5_576
C5 Ni2 Ni4 112.36(16) . 5_576
C1 Ni2 Ni4 47.76(6) 5_576 5_576
C1 Ni2 Ni4 47.68(5) . 5_576
Ni1 Ni2 Ni4 75.99(3) . 5_576
Ni3 Ni2 Ni4 94.75(3) 2_575 5_576
Ni3 Ni2 Ni4 51.45(2) 5_576 5_576
Ni4 Ni2 Ni4 88.54(4) . 5_576
C3 Ni3 C2 103.3(3) . .
C3 Ni3 C1 148.2(3) . .
C2 Ni3 C1 103.0(2) . .
C3 Ni3 C6 100.6(4) . 2_575
C2 Ni3 C6 92.5(4) . 2_575
C1 Ni3 C6 95.8(4) . 2_575
C3 Ni3 Ni4 151.8(3) . .
C2 Ni3 Ni4 48.75(19) . .
C1 Ni3 Ni4 55.80(11) . .
C6 Ni3 Ni4 85.9(3) 2_575 .
C3 Ni3 Co2 133.1(3) . 5_576
C2 Ni3 Co2 106.9(2) . 5_576
C1 Ni3 Co2 52.74(16) . 5_576
C6 Ni3 Co2 43.7(3) 2_575 5_576
Ni4 Ni3 Co2 69.05(3) . 5_576
C3 Ni3 Ni2 133.1(3) . 5_576
C2 Ni3 Ni2 106.9(2) . 5_576
C1 Ni3 Ni2 52.74(16) . 5_576
C6 Ni3 Ni2 43.7(3) 2_575 5_576
Ni4 Ni3 Ni2 69.05(3) . 5_576
Co2 Ni3 Ni2 0.000(19) 5_576 5_576
C3 Ni3 Ni1 108.0(2) . .
C2 Ni3 Ni1 104.83(19) . .
C1 Ni3 Ni1 47.39(15) . .
C6 Ni3 Ni1 141.6(3) 2_575 .
Ni4 Ni3 Ni1 80.82(3) . .
Co2 Ni3 Ni1 98.11(3) 5_576 .
Ni2 Ni3 Ni1 98.11(3) 5_576 .
C3 Ni3 Ni3 101.3(3) . 6_556
C2 Ni3 Ni3 154.25(19) . 6_556
C1 Ni3 Ni3 51.28(11) . 6_556
C6 Ni3 Ni3 90.3(4) 2_575 6_556
Ni4 Ni3 Ni3 106.05(2) . 6_556
Co2 Ni3 Ni3 59.620(18) 5_576 6_556
Ni2 Ni3 Ni3 59.620(18) 5_576 6_556
Ni1 Ni3 Ni3 59.775(18) . 6_556
C2 Ni4 C2 102.8(4) 2_575 .
C2 Ni4 C1 147.3(3) 2_575 .
C2 Ni4 C1 109.1(3) . .
C2 Ni4 C1 109.1(3) 2_575 5_576
C2 Ni4 C1 147.3(3) . 5_576
C1 Ni4 C1 41.0(3) . 5_576
C2 Ni4 Ni3 55.0(2) 2_575 2_575
C2 Ni4 Ni3 156.8(2) . 2_575
C1 Ni4 Ni3 92.48(16) . 2_575
C1 Ni4 Ni3 55.87(16) 5_576 2_575
C2 Ni4 Ni3 156.8(2) 2_575 .
C2 Ni4 Ni3 55.0(2) . .
C1 Ni4 Ni3 55.87(16) . .
C1 Ni4 Ni3 92.48(16) 5_576 .
Ni3 Ni4 Ni3 147.90(5) 2_575 .
C2 Ni4 Ni2 103.7(2) 2_575 .
C2 Ni4 Ni2 129.4(2) . .
C1 Ni4 Ni2 49.51(17) . .
C1 Ni4 Ni2 48.82(16) 5_576 .
Ni3 Ni4 Ni2 59.49(3) 2_575 .
Ni3 Ni4 Ni2 96.99(3) . .
C2 Ni4 Co2 129.4(2) 2_575 5_576
C2 Ni4 Co2 103.7(2) . 5_576
C1 Ni4 Co2 48.82(16) . 5_576
C1 Ni4 Co2 49.51(17) 5_576 5_576
Ni3 Ni4 Co2 96.99(3) 2_575 5_576
Ni3 Ni4 Co2 59.49(3) . 5_576
Ni2 Ni4 Co2 91.46(4) . 5_576
C2 Ni4 Ni2 129.4(2) 2_575 5_576
C2 Ni4 Ni2 103.7(2) . 5_576
C1 Ni4 Ni2 48.82(16) . 5_576
C1 Ni4 Ni2 49.51(17) 5_576 5_576
Ni3 Ni4 Ni2 96.99(3) 2_575 5_576
Ni3 Ni4 Ni2 59.49(3) . 5_576
Ni2 Ni4 Ni2 91.46(4) . 5_576
Co2 Ni4 Ni2 0.00(4) 5_576 5_576
C1 C1 Ni1 140.2(6) 5_576 .
C1 C1 Ni4 69.49(15) 5_576 .
Ni1 C1 Ni4 105.63(16) . .
C1 C1 Ni4 69.49(15) 5_576 5_576
Ni1 C1 Ni4 105.63(16) . 5_576
Ni4 C1 Ni4 139.0(3) . 5_576
C1 C1 Ni3 128.2(4) 5_576 .
Ni1 C1 Ni3 80.16(19) . .
Ni4 C1 Ni3 68.33(7) . .
Ni4 C1 Ni3 143.4(3) 5_576 .
C1 C1 Ni3 128.2(4) 5_576 6_556
Ni1 C1 Ni3 80.16(19) . 6_556
Ni4 C1 Ni3 143.4(3) . 6_556
Ni4 C1 Ni3 68.33(7) 5_576 6_556
Ni3 C1 Ni3 77.4(2) . 6_556
C1 C1 Ni2 70.9(4) 5_576 5_576
Ni1 C1 Ni2 148.9(3) . 5_576
Ni4 C1 Ni2 83.41(16) . 5_576
Ni4 C1 Ni2 83.41(16) 5_576 5_576
Ni3 C1 Ni2 75.69(19) . 5_576
Ni3 C1 Ni2 75.69(19) 6_556 5_576
C1 C1 Co2 70.9(4) 5_576 5_576
Ni1 C1 Co2 148.9(3) . 5_576
Ni4 C1 Co2 83.41(16) . 5_576
Ni4 C1 Co2 83.41(16) 5_576 5_576
Ni3 C1 Co2 75.69(19) . 5_576
Ni3 C1 Co2 75.69(19) 6_556 5_576
Ni2 C1 Co2 0.00(2) 5_576 5_576
C1 C1 Ni2 69.0(4) 5_576 .
Ni1 C1 Ni2 71.19(19) . .
Ni4 C1 Ni2 82.80(17) . .
Ni4 C1 Ni2 82.80(17) 5_576 .
Ni3 C1 Ni2 131.72(18) . .
Ni3 C1 Ni2 131.72(18) 6_556 .
Ni2 C1 Ni2 139.9(3) 5_576 .
Co2 C1 Ni2 139.9(3) 5_576 .
O2 C2 Ni4 149.4(7) . .
O2 C2 Ni3 134.3(6) . .
Ni4 C2 Ni3 76.3(2) . .
O3 C3 Ni3 179.4(7) . .
O4 C4 Ni1 178.3(9) . .
O5 C5 Ni2 144.7(7) . .
O5 C5 Ni1 137.1(6) . .
Ni2 C5 Ni1 78.2(3) . .
O6 C6 Ni2 152.9(10) . .
O6 C6 Ni3 126.8(9) . 2_575
Ni2 C6 Ni3 80.2(4) . 2_575
O6' C6' Ni2 168(2) . .
C111 N1 C111 110(2) . 2_565
C111 N1 C113 111.8(18) . 2_565
C111 N1 C113 113.0(18) 2_565 2_565
C111 N1 C113 113.0(18) . .
C111 N1 C113 111.8(18) 2_565 .
C113 N1 C113 97(2) 2_565 .
C111 N1 C101 175.7(15) . 2_565
C111 N1 C101 71.1(12) 2_565 2_565
C113 N1 C101 70.9(13) 2_565 2_565
C113 N1 C101 63.0(13) . 2_565
C111 N1 C101 71.1(12) . .
C111 N1 C101 175.7(15) 2_565 .
C113 N1 C101 63.0(13) 2_565 .
C113 N1 C101 70.9(13) . .
C101 N1 C101 108.1(7) 2_565 .
C111 N1 C103 66.3(14) . .
C111 N1 C103 73.4(14) 2_565 .
C113 N1 C103 173.3(13) 2_565 .
C113 N1 C103 78.7(11) . .
C101 N1 C103 110.6(5) 2_565 .
C101 N1 C103 110.6(5) . .
C111 N1 C103 73.4(14) . 2_565
C111 N1 C103 66.3(14) 2_565 2_565
C113 N1 C103 78.7(11) 2_565 2_565
C113 N1 C103 173.3(13) . 2_565
C101 N1 C103 110.6(5) 2_565 2_565
C101 N1 C103 110.6(5) . 2_565
C103 N1 C103 106.3(8) . 2_565
N1 C101 C102 118.0(7) . .
N1 C101 H10A 107.8 . .
C102 C101 H10A 107.8 . .
N1 C101 H10B 107.8 . .
C102 C101 H10B 107.8 . .
H10A C101 H10B 107.2 . .
C101 C102 H10C 109.5 . .
C101 C102 H10D 109.5 . .
H10C C102 H10D 109.5 . .
C101 C102 H10E 109.5 . .
H10C C102 H10E 109.5 . .
H10D C102 H10E 109.5 . .
N1 C103 C104 114.9(8) . .
N1 C103 H10F 108.5 . .
C104 C103 H10F 108.5 . .
N1 C103 H10G 108.5 . .
C104 C103 H10G 108.5 . .
H10F C103 H10G 107.5 . .
C103 C104 H10H 109.5 . .
C103 C104 H10I 109.5 . .
H10H C104 H10I 109.5 . .
C103 C104 H10J 109.5 . .
H10H C104 H10J 109.5 . .
H10I C104 H10J 109.5 . .
N1 C111 C112 120(3) . .
N1 C111 H11A 107.3 . .
C112 C111 H11A 107.3 . .
N1 C111 H11B 107.3 . .
C112 C111 H11B 107.3 . .
H11A C111 H11B 106.9 . .
C111 C112 H11C 109.5 . .
C111 C112 H11D 109.5 . .
H11C C112 H11D 109.5 . .
C111 C112 H11E 109.5 . .
H11C C112 H11E 109.5 . .
H11D C112 H11E 109.5 . .
N1 C113 C114 120(3) . .
N1 C113 H11F 107.4 . .
C114 C113 H11F 107.4 . .
N1 C113 H11G 107.4 . .
C114 C113 H11G 107.4 . .
H11F C113 H11G 106.9 . .
C113 C114 H11H 109.5 . .
C113 C114 H11I 109.5 . .
H11H C114 H11I 109.5 . .
C113 C114 H11J 109.5 . .
H11H C114 H11J 109.5 . .
H11I C114 H11J 109.5 . .
C207 N2 C207 110(3) 6_556 5_666
C207 N2 C207 70(3) 6_556 .
C207 N2 C207 180.000(6) 5_666 .
C207 N2 C207 180(2) 6_556 2_665
C207 N2 C207 70(3) 5_666 2_665
C207 N2 C207 110(3) . 2_665
C207 N2 C205 12.2(15) 6_556 5_666
C207 N2 C205 115.2(11) 5_666 5_666
C207 N2 C205 64.8(11) . 5_666
C207 N2 C205 167.8(15) 2_665 5_666
C207 N2 C205 115.2(11) 6_556 6_556
C207 N2 C205 12.2(15) 5_666 6_556
C207 N2 C205 167.8(15) . 6_556
C207 N2 C205 64.8(11) 2_665 6_556
C205 N2 C205 123(3) 5_666 6_556
C207 N2 C205 167.8(15) 6_556 .
C207 N2 C205 64.8(11) 5_666 .
C207 N2 C205 115.2(11) . .
C207 N2 C205 12.2(15) 2_665 .
C205 N2 C205 180(2) 5_666 .
C205 N2 C205 57(3) 6_556 .
C207 N2 C205 64.8(11) 6_556 2_665
C207 N2 C205 167.8(15) 5_666 2_665
C207 N2 C205 12.2(15) . 2_665
C207 N2 C205 115.2(11) 2_665 2_665
C205 N2 C205 57(3) 5_666 2_665
C205 N2 C205 180.000(6) 6_556 2_665
C205 N2 C205 123(3) . 2_665
C207 N2 C201 71(2) 6_556 2_665
C207 N2 C201 73.0(14) 5_666 2_665
C207 N2 C201 107.0(14) . 2_665
C207 N2 C201 109(2) 2_665 2_665
C205 N2 C201 64(2) 5_666 2_665
C205 N2 C201 85.3(14) 6_556 2_665
C205 N2 C201 116(2) . 2_665
C205 N2 C201 94.7(14) 2_665 2_665
C207 N2 C201 73.0(14) 6_556 .
C207 N2 C201 71(2) 5_666 .
C207 N2 C201 109(2) . .
C207 N2 C201 107.0(14) 2_665 .
C205 N2 C201 85.3(14) 5_666 .
C205 N2 C201 64(2) 6_556 .
C205 N2 C201 94.7(14) . .
C205 N2 C201 116(2) 2_665 .
C201 N2 C201 114(3) 2_665 .
C207 N2 C201 107.0(14) 6_556 5_666
C207 N2 C201 109(2) 5_666 5_666
C207 N2 C201 71(2) . 5_666
C207 N2 C201 73.0(14) 2_665 5_666
C205 N2 C201 94.7(14) 5_666 5_666
C205 N2 C201 116(2) 6_556 5_666
C205 N2 C201 85.3(14) . 5_666
C205 N2 C201 64(2) 2_665 5_666
C201 N2 C201 66(3) 2_665 5_666
C201 N2 C201 180(2) . 5_666
C207 N2 C201 109(2) 6_556 6_556
C207 N2 C201 107.0(14) 5_666 6_556
C207 N2 C201 73.0(14) . 6_556
C207 N2 C201 71(2) 2_665 6_556
C205 N2 C201 116(2) 5_666 6_556
C205 N2 C201 94.7(14) 6_556 6_556
C205 N2 C201 64(2) . 6_556
C205 N2 C201 85.3(14) 2_665 6_556
C201 N2 C201 180.000(7) 2_665 6_556
C201 N2 C201 66(3) . 6_556
C201 N2 C201 114(3) 5_666 6_556
N2 C201 C202 117(2) . .
N2 C201 H20A 107.9 . .
C202 C201 H20A 107.9 . .
N2 C201 H20B 107.9 . .
C202 C201 H20B 107.9 . .
H20A C201 H20B 107.2 . .
C201 C202 H20C 109.5 . .
C201 C202 H20D 109.5 . .
H20C C202 H20D 109.5 . .
C201 C202 H20E 109.5 . .
H20C C202 H20E 109.5 . .
H20D C202 H20E 109.5 . .
N2 C203 C204 118(2) . .
N2 C203 H20F 107.9 . .
C204 C203 H20F 107.9 . .
N2 C203 H20G 107.9 . .
C204 C203 H20G 107.9 . .
H20F C203 H20G 107.2 . .
C203 C204 H20H 109.5 . .
C203 C204 H20I 109.5 . .
H20H C204 H20I 109.5 . .
C203 C204 H20J 109.5 . .
H20H C204 H20J 109.5 . .
H20I C204 H20J 109.5 . .
N2 C205 C206 110.2(19) . .
N2 C205 H20K 109.6 . .
C206 C205 H20K 109.6 . .
N2 C205 H20L 109.6 . .
C206 C205 H20L 109.6 . .
H20K C205 H20L 108.1 . .
C205 C206 H20M 109.5 . .
C205 C206 H20N 109.5 . .
H20M C206 H20N 109.5 . .
C205 C206 H20O 109.5 . .
H20M C206 H20O 109.5 . .
H20N C206 H20O 109.5 . .
N2 C207 C208 119(2) . .
N2 C207 H20P 107.7 . .
C208 C207 H20P 107.7 . .
N2 C207 H20Q 107.7 . .
C208 C207 H20Q 107.7 . .
H20P C207 H20Q 107.1 . .
C207 C208 H20R 109.5 . .
C207 C208 H20S 109.5 . .
H20R C208 H20S 109.5 . .
C207 C208 H20T 109.5 . .
H20R C208 H20T 109.5 . .
H20S C208 H20T 109.5 . .

loop_
_geom_bond_atom_site_label_1
_geom_bond_atom_site_label_2
_geom_bond_distance
_geom_bond_site_symmetry_2
Ni1 C4 1.705(7) .
Ni1 C5 1.909(8) .
Ni1 C1 1.932(6) .
Ni1 Ni2 2.3757(12) .
Ni1 Ni3 2.5864(10) .
Ni1 Ni3 2.5864(10) 6_556
Ni2 C6' 1.73(3) .
Ni2 C6 1.803(12) .
Ni2 C6 1.803(12) 6_556
Ni2 C5 1.858(6) .
Ni2 C1 2.114(6) 5_576
Ni2 C1 2.139(6) .
Ni2 Ni3 2.5745(9) 2_575
Ni2 Ni3 2.5745(9) 5_576
Ni2 Ni4 2.7906(8) .
Ni2 Ni4 2.7906(8) 5_576
Ni3 C3 1.720(6) .
Ni3 C2 1.970(7) .
Ni3 C1 2.081(5) .
Ni3 C6 2.170(11) 2_575
Ni3 Ni4 2.3369(8) .
Ni3 Co2 2.5745(9) 5_576
Ni3 Ni2 2.5745(9) 5_576
Ni3 Ni3 2.6040(13) 6_556
Ni4 C2 1.808(6) 2_575
Ni4 C2 1.808(6) .
Ni4 C1 2.080(2) .
Ni4 C1 2.080(2) 5_576
Ni4 Ni3 2.3369(8) 2_575
Ni4 Co2 2.7906(8) 5_576
Ni4 Ni2 2.7906(8) 5_576
C1 C1 1.458(11) 5_576
C1 Ni4 2.080(2) 5_576
C1 Ni3 2.081(5) 6_556
C1 Ni2 2.114(6) 5_576
C1 Co2 2.114(6) 5_576
C2 O2 1.165(7) .
C3 O3 1.143(8) .
C4 O4 1.148(9) .
C5 O5 1.164(8) .
C6 O6 1.165(13) .
C6 Ni3 2.170(11) 2_575
C6' O6' 1.17(3) .
N1 C111 1.467(11) .
N1 C111 1.467(11) 2_565
N1 C113 1.480(11) 2_565
N1 C113 1.480(11) .
N1 C101 1.482(7) 2_565
N1 C101 1.482(7) .
N1 C103 1.488(7) .
N1 C103 1.488(7) 2_565
C101 C102 1.509(9) .
C101 H10A 0.9700 .
C101 H10B 0.9700 .
C102 H10C 0.9600 .
C102 H10D 0.9600 .
C102 H10E 0.9600 .
C103 C104 1.525(9) .
C103 H10F 0.9700 .
C103 H10G 0.9700 .
C104 H10H 0.9600 .
C104 H10I 0.9600 .
C104 H10J 0.9600 .
C111 C112 1.526(11) .
C111 H11A 0.9700 .
C111 H11B 0.9700 .
C112 H11C 0.9600 .
C112 H11D 0.9600 .
C112 H11E 0.9600 .
C113 C114 1.529(11) .
C113 H11F 0.9700 .
C113 H11G 0.9700 .
C114 H11H 0.9600 .
C114 H11I 0.9600 .
C114 H11J 0.9600 .
N2 C207 1.477(10) 6_556
N2 C207 1.477(10) 5_666
N2 C207 1.477(10) .
N2 C207 1.477(10) 2_665
N2 C205 1.480(10) 5_666
N2 C205 1.480(10) 6_556
N2 C205 1.480(10) .
N2 C205 1.480(10) 2_665
N2 C201 1.497(10) 2_665
N2 C201 1.497(10) .
N2 C201 1.497(10) 5_666
N2 C201 1.497(10) 6_556
C201 C202 1.525(11) .
C201 H20A 0.9700 .
C201 H20B 0.9700 .
C202 H20C 0.9600 .
C202 H20D 0.9600 .
C202 H20E 0.9600 .
C203 C204 1.530(11) .
C203 H20F 0.9700 .
C203 H20G 0.9700 .
C204 H20H 0.9600 .
C204 H20I 0.9600 .
C204 H20J 0.9600 .
C205 C206 1.532(11) .
C205 H20K 0.9700 .
C205 H20L 0.9700 .
C206 H20M 0.9600 .
C206 H20N 0.9600 .
C206 H20O 0.9600 .
C207 C208 1.526(11) .
C207 H20P 0.9700 .
C207 H20Q 0.9700 .
C208 H20R 0.9600 .
C208 H20S 0.9600 .
C208 H20T 0.9600 .

loop_
_geom_torsion_atom_site_label_1
_geom_torsion_atom_site_label_2
_geom_torsion_atom_site_label_3
_geom_torsion_atom_site_label_4
_geom_torsion
_geom_torsion_site_symmetry_1
_geom_torsion_site_symmetry_4
C4 Ni1 Ni2 C6' 0.0 . .
C5 Ni1 Ni2 C6' 0.0 . .
C1 Ni1 Ni2 C6' 180.0 . .
Ni3 Ni1 Ni2 C6' -149.058(19) . .
Ni3 Ni1 Ni2 C6' 149.058(19) 6_556 .
C4 Ni1 Ni2 C6 67.8(5) . .
C5 Ni1 Ni2 C6 67.8(5) . .
C1 Ni1 Ni2 C6 -112.2(5) . .
Ni3 Ni1 Ni2 C6 -81.3(5) . .
Ni3 Ni1 Ni2 C6 -143.1(5) 6_556 .
C4 Ni1 Ni2 C6 -67.8(5) . 6_556
C5 Ni1 Ni2 C6 -67.8(5) . 6_556
C1 Ni1 Ni2 C6 112.2(5) . 6_556
Ni3 Ni1 Ni2 C6 143.1(5) . 6_556
Ni3 Ni1 Ni2 C6 81.3(5) 6_556 6_556
C4 Ni1 Ni2 C5 0.0 . .
C1 Ni1 Ni2 C5 180.0 . .
Ni3 Ni1 Ni2 C5 -149.058(19) . .
Ni3 Ni1 Ni2 C5 149.058(19) 6_556 .
C4 Ni1 Ni2 C1 180.0 . 5_576
C5 Ni1 Ni2 C1 180.0 . 5_576
C1 Ni1 Ni2 C1 0.0 . 5_576
Ni3 Ni1 Ni2 C1 30.942(19) . 5_576
Ni3 Ni1 Ni2 C1 -30.942(19) 6_556 5_576
C4 Ni1 Ni2 C1 180.0 . .
C5 Ni1 Ni2 C1 180.0 . .
Ni3 Ni1 Ni2 C1 30.942(19) . .
Ni3 Ni1 Ni2 C1 -30.942(19) 6_556 .
C4 Ni1 Ni2 Ni3 140.67(3) . 2_575
C5 Ni1 Ni2 Ni3 140.67(3) . 2_575
C1 Ni1 Ni2 Ni3 -39.33(3) . 2_575
Ni3 Ni1 Ni2 Ni3 -8.38(4) . 2_575
Ni3 Ni1 Ni2 Ni3 -70.27(4) 6_556 2_575
C4 Ni1 Ni2 Ni3 -140.67(3) . 5_576
C5 Ni1 Ni2 Ni3 -140.67(3) . 5_576
C1 Ni1 Ni2 Ni3 39.33(3) . 5_576
Ni3 Ni1 Ni2 Ni3 70.27(4) . 5_576
Ni3 Ni1 Ni2 Ni3 8.38(4) 6_556 5_576
C4 Ni1 Ni2 Ni4 133.990(16) . .
C5 Ni1 Ni2 Ni4 133.990(16) . .
C1 Ni1 Ni2 Ni4 -46.010(16) . .
Ni3 Ni1 Ni2 Ni4 -15.07(2) . .
Ni3 Ni1 Ni2 Ni4 -76.95(3) 6_556 .
C4 Ni1 Ni2 Ni4 -133.990(16) . 5_576
C5 Ni1 Ni2 Ni4 -133.990(16) . 5_576
C1 Ni1 Ni2 Ni4 46.010(16) . 5_576
Ni3 Ni1 Ni2 Ni4 76.95(3) . 5_576
Ni3 Ni1 Ni2 Ni4 15.07(2) 6_556 5_576
C4 Ni1 Ni3 C3 2.2(3) . .
C5 Ni1 Ni3 C3 131.7(4) . .
C1 Ni1 Ni3 C3 -156.3(3) . .
Ni2 Ni1 Ni3 C3 170.2(3) . .
Ni3 Ni1 Ni3 C3 -92.9(3) 6_556 .
C4 Ni1 Ni3 C2 -107.4(3) . .
C5 Ni1 Ni3 C2 22.1(3) . .
C1 Ni1 Ni3 C2 94.1(2) . .
Ni2 Ni1 Ni3 C2 60.6(2) . .
Ni3 Ni1 Ni3 C2 157.5(2) 6_556 .
C4 Ni1 Ni3 C1 158.4(2) . .
C5 Ni1 Ni3 C1 -72.0(3) . .
Ni2 Ni1 Ni3 C1 -33.56(15) . .
Ni3 Ni1 Ni3 C1 63.40(15) 6_556 .
C4 Ni1 Ni3 C6 138.5(6) . 2_575
C5 Ni1 Ni3 C6 -92.0(6) . 2_575
C1 Ni1 Ni3 C6 -20.0(6) . 2_575
Ni2 Ni1 Ni3 C6 -53.5(6) . 2_575
Ni3 Ni1 Ni3 C6 43.4(6) 6_556 2_575
C4 Ni1 Ni3 Ni4 -150.24(16) . .
C5 Ni1 Ni3 Ni4 -20.7(2) . .
C1 Ni1 Ni3 Ni4 51.32(15) . .
Ni2 Ni1 Ni3 Ni4 17.77(3) . .
Ni3 Ni1 Ni3 Ni4 114.72(2) 6_556 .
C4 Ni1 Ni3 Co2 142.64(15) . 5_576
C5 Ni1 Ni3 Co2 -87.8(2) . 5_576
C1 Ni1 Ni3 Co2 -15.80(15) . 5_576
Ni2 Ni1 Ni3 Co2 -49.35(3) . 5_576
Ni3 Ni1 Ni3 Co2 47.60(3) 6_556 5_576
C4 Ni1 Ni3 Ni2 142.64(15) . 5_576
C5 Ni1 Ni3 Ni2 -87.8(2) . 5_576
C1 Ni1 Ni3 Ni2 -15.80(15) . 5_576
Ni2 Ni1 Ni3 Ni2 -49.35(3) . 5_576
Ni3 Ni1 Ni3 Ni2 47.60(3) 6_556 5_576
C4 Ni1 Ni3 Ni3 95.04(15) . 6_556
C5 Ni1 Ni3 Ni3 -135.4(2) . 6_556
C1 Ni1 Ni3 Ni3 -63.40(15) . 6_556
Ni2 Ni1 Ni3 Ni3 -96.96(2) . 6_556
C3 Ni3 Ni4 C2 26.9(8) . 2_575
C2 Ni3 Ni4 C2 18.9(8) . 2_575
C1 Ni3 Ni4 C2 -178.0(6) . 2_575
C6 Ni3 Ni4 C2 -78.1(6) 2_575 2_575
Co2 Ni3 Ni4 C2 -119.5(5) 5_576 2_575
Ni2 Ni3 Ni4 C2 -119.5(5) 5_576 2_575
Ni1 Ni3 Ni4 C2 138.0(5) . 2_575
Ni3 Ni3 Ni4 C2 -167.2(5) 6_556 2_575
C3 Ni3 Ni4 C2 8.0(6) . .
C1 Ni3 Ni4 C2 163.1(3) . .
C6 Ni3 Ni4 C2 -97.0(4) 2_575 .
Co2 Ni3 Ni4 C2 -138.5(3) 5_576 .
Ni2 Ni3 Ni4 C2 -138.5(3) 5_576 .
Ni1 Ni3 Ni4 C2 119.1(3) . .
Ni3 Ni3 Ni4 C2 173.9(3) 6_556 .
C3 Ni3 Ni4 C1 -155.1(6) . .
C2 Ni3 Ni4 C1 -163.1(3) . .
C6 Ni3 Ni4 C1 99.9(4) 2_575 .
Co2 Ni3 Ni4 C1 58.42(19) 5_576 .
Ni2 Ni3 Ni4 C1 58.42(19) 5_576 .
Ni1 Ni3 Ni4 C1 -43.99(19) . .
Ni3 Ni3 Ni4 C1 10.76(19) 6_556 .
C3 Ni3 Ni4 C1 -174.8(6) . 5_576
C2 Ni3 Ni4 C1 177.2(3) . 5_576
C1 Ni3 Ni4 C1 -19.7(3) . 5_576
C6 Ni3 Ni4 C1 80.2(4) 2_575 5_576
Co2 Ni3 Ni4 C1 38.76(16) 5_576 5_576
Ni2 Ni3 Ni4 C1 38.76(16) 5_576 5_576
Ni1 Ni3 Ni4 C1 -63.65(16) . 5_576
Ni3 Ni3 Ni4 C1 -8.90(16) 6_556 5_576
C3 Ni3 Ni4 Ni3 -165.9(5) . 2_575
C2 Ni3 Ni4 Ni3 -173.9(3) . 2_575
C1 Ni3 Ni4 Ni3 -10.76(18) . 2_575
C6 Ni3 Ni4 Ni3 89.1(4) 2_575 2_575
Co2 Ni3 Ni4 Ni3 47.656(17) 5_576 2_575
Ni2 Ni3 Ni4 Ni3 47.656(17) 5_576 2_575
Ni1 Ni3 Ni4 Ni3 -54.754(15) . 2_575
Ni3 Ni3 Ni4 Ni3 0.0 6_556 2_575
C3 Ni3 Ni4 Ni2 -126.0(5) . .
C2 Ni3 Ni4 Ni2 -134.0(3) . .
C1 Ni3 Ni4 Ni2 29.15(19) . .
C6 Ni3 Ni4 Ni2 129.0(4) 2_575 .
Co2 Ni3 Ni4 Ni2 87.56(3) 5_576 .
Ni2 Ni3 Ni4 Ni2 87.56(3) 5_576 .
Ni1 Ni3 Ni4 Ni2 -14.85(2) . .
Ni3 Ni3 Ni4 Ni2 39.909(19) 6_556 .
C3 Ni3 Ni4 Co2 146.4(5) . 5_576
C2 Ni3 Ni4 Co2 138.5(3) . 5_576
C1 Ni3 Ni4 Co2 -58.42(19) . 5_576
C6 Ni3 Ni4 Co2 41.5(4) 2_575 5_576
Ni2 Ni3 Ni4 Co2 0.0 5_576 5_576
Ni1 Ni3 Ni4 Co2 -102.41(3) . 5_576
Ni3 Ni3 Ni4 Co2 -47.655(17) 6_556 5_576
C3 Ni3 Ni4 Ni2 146.4(5) . 5_576
C2 Ni3 Ni4 Ni2 138.5(3) . 5_576
C1 Ni3 Ni4 Ni2 -58.42(19) . 5_576
C6 Ni3 Ni4 Ni2 41.5(4) 2_575 5_576
Co2 Ni3 Ni4 Ni2 0.0 5_576 5_576
Ni1 Ni3 Ni4 Ni2 -102.41(3) . 5_576
Ni3 Ni3 Ni4 Ni2 -47.655(17) 6_556 5_576
C6' Ni2 Ni4 C2 3.1(8) . 2_575
C6 Ni2 Ni4 C2 -19.6(4) . 2_575
C6 Ni2 Ni4 C2 61.8(9) 6_556 2_575
C5 Ni2 Ni4 C2 -115.1(3) . 2_575
C1 Ni2 Ni4 C2 103.5(3) 5_576 2_575
C1 Ni2 Ni4 C2 158.7(3) . 2_575
Ni1 Ni2 Ni4 C2 -152.8(2) . 2_575
Ni3 Ni2 Ni4 C2 34.0(2) 2_575 2_575
Ni3 Ni2 Ni4 C2 80.1(2) 5_576 2_575
Ni4 Ni2 Ni4 C2 131.2(2) 5_576 2_575
C6' Ni2 Ni4 C2 122.8(8) . .
C6 Ni2 Ni4 C2 100.1(5) . .
C6 Ni2 Ni4 C2 -178.5(9) 6_556 .
C5 Ni2 Ni4 C2 4.6(3) . .
C1 Ni2 Ni4 C2 -136.8(4) 5_576 .
C1 Ni2 Ni4 C2 -81.7(3) . .
Ni1 Ni2 Ni4 C2 -33.2(3) . .
Ni3 Ni2 Ni4 C2 153.7(3) 2_575 .
Ni3 Ni2 Ni4 C2 -160.2(3) 5_576 .
Ni4 Ni2 Ni4 C2 -109.1(3) 5_576 .
C6' Ni2 Ni4 C1 -155.5(8) . .
C6 Ni2 Ni4 C1 -178.3(4) . .
C6 Ni2 Ni4 C1 -96.9(9) 6_556 .
C5 Ni2 Ni4 C1 86.2(3) . .
C1 Ni2 Ni4 C1 -55.2(4) 5_576 .
Ni1 Ni2 Ni4 C1 48.50(19) . .
Ni3 Ni2 Ni4 C1 -124.68(19) 2_575 .
Ni3 Ni2 Ni4 C1 -78.55(19) 5_576 .
Ni4 Ni2 Ni4 C1 -27.43(19) 5_576 .
C6' Ni2 Ni4 C1 -100.4(8) . 5_576
C6 Ni2 Ni4 C1 -123.1(4) . 5_576
C6 Ni2 Ni4 C1 -41.7(9) 6_556 5_576
C5 Ni2 Ni4 C1 141.4(3) . 5_576
C1 Ni2 Ni4 C1 55.2(4) . 5_576
Ni1 Ni2 Ni4 C1 103.7(2) . 5_576
Ni3 Ni2 Ni4 C1 -69.5(2) 2_575 5_576
Ni3 Ni2 Ni4 C1 -23.4(2) 5_576 5_576
Ni4 Ni2 Ni4 C1 27.7(2) 5_576 5_576
C6' Ni2 Ni4 Ni3 -30.8(7) . 2_575
C6 Ni2 Ni4 Ni3 -53.6(4) . 2_575
C6 Ni2 Ni4 Ni3 27.8(8) 6_556 2_575
C5 Ni2 Ni4 Ni3 -149.1(2) . 2_575
C1 Ni2 Ni4 Ni3 69.5(2) 5_576 2_575
C1 Ni2 Ni4 Ni3 124.68(19) . 2_575
Ni1 Ni2 Ni4 Ni3 173.18(3) . 2_575
Ni3 Ni2 Ni4 Ni3 46.13(3) 5_576 2_575
Ni4 Ni2 Ni4 Ni3 97.25(3) 5_576 2_575
C6' Ni2 Ni4 Ni3 172.5(7) . .
C6 Ni2 Ni4 Ni3 149.7(4) . .
C6 Ni2 Ni4 Ni3 -128.9(8) 6_556 .
C5 Ni2 Ni4 Ni3 54.2(2) . .
C1 Ni2 Ni4 Ni3 -87.2(2) 5_576 .
C1 Ni2 Ni4 Ni3 -32.01(19) . .
Ni1 Ni2 Ni4 Ni3 16.49(3) . .
Ni3 Ni2 Ni4 Ni3 -156.69(3) 2_575 .
Ni3 Ni2 Ni4 Ni3 -110.56(3) 5_576 .
Ni4 Ni2 Ni4 Ni3 -59.44(3) 5_576 .
C6' Ni2 Ni4 Co2 -128.1(8) . 5_576
C6 Ni2 Ni4 Co2 -150.8(4) . 5_576
C6 Ni2 Ni4 Co2 -69.4(8) 6_556 5_576
C5 Ni2 Ni4 Co2 113.6(2) . 5_576
C1 Ni2 Ni4 Co2 -27.7(2) 5_576 5_576
C1 Ni2 Ni4 Co2 27.43(19) . 5_576
Ni1 Ni2 Ni4 Co2 75.93(2) . 5_576
Ni3 Ni2 Ni4 Co2 -97.25(3) 2_575 5_576
Ni3 Ni2 Ni4 Co2 -51.12(2) 5_576 5_576
Ni4 Ni2 Ni4 Co2 0.0 5_576 5_576
C6' Ni2 Ni4 Ni2 -128.1(8) . 5_576
C6 Ni2 Ni4 Ni2 -150.8(4) . 5_576
C6 Ni2 Ni4 Ni2 -69.4(8) 6_556 5_576
C5 Ni2 Ni4 Ni2 113.6(2) . 5_576
C1 Ni2 Ni4 Ni2 -27.7(2) 5_576 5_576
C1 Ni2 Ni4 Ni2 27.43(19) . 5_576
Ni1 Ni2 Ni4 Ni2 75.93(2) . 5_576
Ni3 Ni2 Ni4 Ni2 -97.25(3) 2_575 5_576
Ni3 Ni2 Ni4 Ni2 -51.12(2) 5_576 5_576
Ni4 Ni2 Ni4 Ni2 0.0 5_576 5_576
C4 Ni1 C1 C1 180.0 . 5_576
C5 Ni1 C1 C1 0.0 . 5_576
Ni2 Ni1 C1 C1 0.0 . 5_576
Ni3 Ni1 C1 C1 -140.59(9) . 5_576
Ni3 Ni1 C1 C1 140.59(9) 6_556 5_576
C4 Ni1 C1 Ni4 -103.5(2) . .
C5 Ni1 C1 Ni4 76.5(2) . .
Ni2 Ni1 C1 Ni4 76.5(2) . .
Ni3 Ni1 C1 Ni4 -64.04(13) . .
Ni3 Ni1 C1 Ni4 -142.9(3) 6_556 .
C4 Ni1 C1 Ni4 103.5(2) . 5_576
C5 Ni1 C1 Ni4 -76.5(2) . 5_576
Ni2 Ni1 C1 Ni4 -76.5(2) . 5_576
Ni3 Ni1 C1 Ni4 142.9(3) . 5_576
Ni3 Ni1 C1 Ni4 64.04(13) 6_556 5_576
C4 Ni1 C1 Ni3 -39.41(9) . .
C5 Ni1 C1 Ni3 140.59(9) . .
Ni2 Ni1 C1 Ni3 140.59(9) . .
Ni3 Ni1 C1 Ni3 -78.82(18) 6_556 .
C4 Ni1 C1 Ni3 39.41(9) . 6_556
C5 Ni1 C1 Ni3 -140.59(9) . 6_556
Ni2 Ni1 C1 Ni3 -140.59(9) . 6_556
Ni3 Ni1 C1 Ni3 78.82(18) . 6_556
C4 Ni1 C1 Ni2 0.0 . 5_576
C5 Ni1 C1 Ni2 180.0 . 5_576
Ni2 Ni1 C1 Ni2 180.0 . 5_576
Ni3 Ni1 C1 Ni2 39.41(9) . 5_576
Ni3 Ni1 C1 Ni2 -39.41(9) 6_556 5_576
C4 Ni1 C1 Co2 0.0 . 5_576
C5 Ni1 C1 Co2 180.0 . 5_576
Ni2 Ni1 C1 Co2 180.0 . 5_576
Ni3 Ni1 C1 Co2 39.41(9) . 5_576
Ni3 Ni1 C1 Co2 -39.41(9) 6_556 5_576
C4 Ni1 C1 Ni2 180.0 . .
C5 Ni1 C1 Ni2 0.0 . .
Ni3 Ni1 C1 Ni2 -140.59(9) . .
Ni3 Ni1 C1 Ni2 140.59(9) 6_556 .
C2 Ni4 C1 C1 29.3(8) 2_575 5_576
C2 Ni4 C1 C1 -163.8(5) . 5_576
Ni3 Ni4 C1 C1 25.1(4) 2_575 5_576
Ni3 Ni4 C1 C1 -149.2(5) . 5_576
Ni2 Ni4 C1 C1 70.3(4) . 5_576
Co2 Ni4 C1 C1 -72.0(4) 5_576 5_576
Ni2 Ni4 C1 C1 -72.0(4) 5_576 5_576
C2 Ni4 C1 Ni1 -109.1(5) 2_575 .
C2 Ni4 C1 Ni1 57.8(3) . .
C1 Ni4 C1 Ni1 -138.4(6) 5_576 .
Ni3 Ni4 C1 Ni1 -113.3(2) 2_575 .
Ni3 Ni4 C1 Ni1 72.4(2) . .
Ni2 Ni4 C1 Ni1 -68.1(2) . .
Co2 Ni4 C1 Ni1 149.6(4) 5_576 .
Ni2 Ni4 C1 Ni1 149.6(4) 5_576 .
C2 Ni4 C1 Ni4 29.3(8) 2_575 5_576
C2 Ni4 C1 Ni4 -163.8(4) . 5_576
C1 Ni4 C1 Ni4 0.0 5_576 5_576
Ni3 Ni4 C1 Ni4 25.1(4) 2_575 5_576
Ni3 Ni4 C1 Ni4 -149.2(5) . 5_576
Ni2 Ni4 C1 Ni4 70.3(4) . 5_576
Co2 Ni4 C1 Ni4 -72.0(4) 5_576 5_576
Ni2 Ni4 C1 Ni4 -72.0(4) 5_576 5_576
C2 Ni4 C1 Ni3 178.5(4) 2_575 .
C2 Ni4 C1 Ni3 -14.6(3) . .
C1 Ni4 C1 Ni3 149.2(5) 5_576 .
Ni3 Ni4 C1 Ni3 174.30(10) 2_575 .
Ni2 Ni4 C1 Ni3 -140.5(2) . .
Co2 Ni4 C1 Ni3 77.19(17) 5_576 .
Ni2 Ni4 C1 Ni3 77.19(17) 5_576 .
C2 Ni4 C1 Ni3 156.4(5) 2_575 6_556
C2 Ni4 C1 Ni3 -36.7(5) . 6_556
C1 Ni4 C1 Ni3 127.1(8) 5_576 6_556
Ni3 Ni4 C1 Ni3 152.2(4) 2_575 6_556
Ni3 Ni4 C1 Ni3 -22.1(3) . 6_556
Ni2 Ni4 C1 Ni3 -162.6(6) . 6_556
Co2 Ni4 C1 Ni3 55.1(4) 5_576 6_556
Ni2 Ni4 C1 Ni3 55.1(4) 5_576 6_556
C2 Ni4 C1 Ni2 101.3(5) 2_575 5_576
C2 Ni4 C1 Ni2 -91.8(3) . 5_576
C1 Ni4 C1 Ni2 72.0(4) 5_576 5_576
Ni3 Ni4 C1 Ni2 97.12(14) 2_575 5_576
Ni3 Ni4 C1 Ni2 -77.19(17) . 5_576
Ni2 Ni4 C1 Ni2 142.3(2) . 5_576
Co2 Ni4 C1 Ni2 0.0 5_576 5_576
C2 Ni4 C1 Co2 101.3(5) 2_575 5_576
C2 Ni4 C1 Co2 -91.8(3) . 5_576
C1 Ni4 C1 Co2 72.0(4) 5_576 5_576
Ni3 Ni4 C1 Co2 97.12(14) 2_575 5_576
Ni3 Ni4 C1 Co2 -77.19(17) . 5_576
Ni2 Ni4 C1 Co2 142.3(2) . 5_576
Ni2 Ni4 C1 Co2 0.0 5_576 5_576
C2 Ni4 C1 Ni2 -41.0(5) 2_575 .
C2 Ni4 C1 Ni2 126.0(2) . .
C1 Ni4 C1 Ni2 -70.3(4) 5_576 .
Ni3 Ni4 C1 Ni2 -45.17(13) 2_575 .
Ni3 Ni4 C1 Ni2 140.5(2) . .
Co2 Ni4 C1 Ni2 -142.3(2) 5_576 .
Ni2 Ni4 C1 Ni2 -142.3(2) 5_576 .
C3 Ni3 C1 C1 -164.5(7) . 5_576
C2 Ni3 C1 C1 50.6(6) . 5_576
C6 Ni3 C1 C1 -43.4(7) 2_575 5_576
Ni4 Ni3 C1 C1 37.6(5) . 5_576
Co2 Ni3 C1 C1 -50.9(5) 5_576 5_576
Ni2 Ni3 C1 C1 -50.9(5) 5_576 5_576
Ni1 Ni3 C1 C1 148.9(7) . 5_576
Ni3 Ni3 C1 C1 -129.1(7) 6_556 5_576
C3 Ni3 C1 Ni1 46.6(6) . .
C2 Ni3 C1 Ni1 -98.3(2) . .
C6 Ni3 C1 Ni1 167.7(4) 2_575 .
Ni4 Ni3 C1 Ni1 -111.29(17) . .
Co2 Ni3 C1 Ni1 160.20(17) 5_576 .
Ni2 Ni3 C1 Ni1 160.20(17) 5_576 .
Ni3 Ni3 C1 Ni1 82.00(14) 6_556 .
C3 Ni3 C1 Ni4 157.9(6) . .
C2 Ni3 C1 Ni4 12.9(2) . .
C6 Ni3 C1 Ni4 -81.0(4) 2_575 .
Co2 Ni3 C1 Ni4 -88.50(14) 5_576 .
Ni2 Ni3 C1 Ni4 -88.50(14) 5_576 .
Ni1 Ni3 C1 Ni4 111.29(17) . .
Ni3 Ni3 C1 Ni4 -166.7(2) 6_556 .
C3 Ni3 C1 Ni4 -56.4(8) . 5_576
C2 Ni3 C1 Ni4 158.7(5) . 5_576
C6 Ni3 C1 Ni4 64.7(6) 2_575 5_576
Ni4 Ni3 C1 Ni4 145.7(5) . 5_576
Co2 Ni3 C1 Ni4 57.2(4) 5_576 5_576
Ni2 Ni3 C1 Ni4 57.2(4) 5_576 5_576
Ni1 Ni3 C1 Ni4 -103.0(5) . 5_576
Ni3 Ni3 C1 Ni4 -21.0(3) 6_556 5_576
C3 Ni3 C1 Ni3 -35.4(7) . 6_556
C2 Ni3 C1 Ni3 179.7(2) . 6_556
C6 Ni3 C1 Ni3 85.7(4) 2_575 6_556
Ni4 Ni3 C1 Ni3 166.7(2) . 6_556
Co2 Ni3 C1 Ni3 78.20(13) 5_576 6_556
Ni2 Ni3 C1 Ni3 78.20(13) 5_576 6_556
Ni1 Ni3 C1 Ni3 -82.00(14) . 6_556
C3 Ni3 C1 Ni2 -113.6(6) . 5_576
C2 Ni3 C1 Ni2 101.5(2) . 5_576
C6 Ni3 C1 Ni2 7.5(4) 2_575 5_576
Ni4 Ni3 C1 Ni2 88.50(14) . 5_576
Co2 Ni3 C1 Ni2 0.0 5_576 5_576
Ni1 Ni3 C1 Ni2 -160.20(17) . 5_576
Ni3 Ni3 C1 Ni2 -78.20(13) 6_556 5_576
C3 Ni3 C1 Co2 -113.6(6) . 5_576
C2 Ni3 C1 Co2 101.5(2) . 5_576
C6 Ni3 C1 Co2 7.5(4) 2_575 5_576
Ni4 Ni3 C1 Co2 88.50(14) . 5_576
Ni2 Ni3 C1 Co2 0.0 5_576 5_576
Ni1 Ni3 C1 Co2 -160.20(17) . 5_576
Ni3 Ni3 C1 Co2 -78.20(13) 6_556 5_576
C3 Ni3 C1 Ni2 100.2(6) . .
C2 Ni3 C1 Ni2 -44.7(4) . .
C6 Ni3 C1 Ni2 -138.7(4) 2_575 .
Ni4 Ni3 C1 Ni2 -57.7(2) . .
Co2 Ni3 C1 Ni2 -146.2(3) 5_576 .
Ni2 Ni3 C1 Ni2 -146.2(3) 5_576 .
Ni1 Ni3 C1 Ni2 53.6(3) . .
Ni3 Ni3 C1 Ni2 135.6(4) 6_556 .
C6' Ni2 C1 C1 0.0 . 5_576
C6 Ni2 C1 C1 -68.6(5) . 5_576
C6 Ni2 C1 C1 68.6(5) 6_556 5_576
C5 Ni2 C1 C1 180.0 . 5_576
Ni1 Ni2 C1 C1 180.0 . 5_576
Ni3 Ni2 C1 C1 -30.518(19) 2_575 5_576
Ni3 Ni2 C1 C1 30.518(19) 5_576 5_576
Ni4 Ni2 C1 C1 -70.74(13) . 5_576
Ni4 Ni2 C1 C1 70.74(13) 5_576 5_576
C6' Ni2 C1 Ni1 180.0 . .
C6 Ni2 C1 Ni1 111.4(5) . .
C6 Ni2 C1 Ni1 -111.4(5) 6_556 .
C5 Ni2 C1 Ni1 0.0 . .
C1 Ni2 C1 Ni1 180.0 5_576 .
Ni3 Ni2 C1 Ni1 149.482(19) 2_575 .
Ni3 Ni2 C1 Ni1 -149.482(19) 5_576 .
Ni4 Ni2 C1 Ni1 109.26(13) . .
Ni4 Ni2 C1 Ni1 -109.26(13) 5_576 .
C6' Ni2 C1 Ni4 70.74(13) . .
C6 Ni2 C1 Ni4 2.2(5) . .
C6 Ni2 C1 Ni4 139.3(5) 6_556 .
C5 Ni2 C1 Ni4 -109.26(13) . .
C1 Ni2 C1 Ni4 70.74(13) 5_576 .
Ni1 Ni2 C1 Ni4 -109.26(13) . .
Ni3 Ni2 C1 Ni4 40.22(12) 2_575 .
Ni3 Ni2 C1 Ni4 101.26(14) 5_576 .
Ni4 Ni2 C1 Ni4 141.5(3) 5_576 .
C6' Ni2 C1 Ni4 -70.74(13) . 5_576
C6 Ni2 C1 Ni4 -139.3(5) . 5_576
C6 Ni2 C1 Ni4 -2.2(5) 6_556 5_576
C5 Ni2 C1 Ni4 109.26(13) . 5_576
C1 Ni2 C1 Ni4 -70.74(13) 5_576 5_576
Ni1 Ni2 C1 Ni4 109.26(13) . 5_576
Ni3 Ni2 C1 Ni4 -101.26(14) 2_575 5_576
Ni3 Ni2 C1 Ni4 -40.22(12) 5_576 5_576
Ni4 Ni2 C1 Ni4 -141.5(3) . 5_576
C6' Ni2 C1 Ni3 123.1(3) . .
C6 Ni2 C1 Ni3 54.5(6) . .
C6 Ni2 C1 Ni3 -168.4(5) 6_556 .
C5 Ni2 C1 Ni3 -56.9(3) . .
C1 Ni2 C1 Ni3 123.1(3) 5_576 .
Ni1 Ni2 C1 Ni3 -56.9(3) . .
Ni3 Ni2 C1 Ni3 92.5(3) 2_575 .
Ni3 Ni2 C1 Ni3 153.6(3) 5_576 .
Ni4 Ni2 C1 Ni3 52.32(16) . .
Ni4 Ni2 C1 Ni3 -166.2(4) 5_576 .
C6' Ni2 C1 Ni3 -123.1(3) . 6_556
C6 Ni2 C1 Ni3 168.4(5) . 6_556
C6 Ni2 C1 Ni3 -54.5(6) 6_556 6_556
C5 Ni2 C1 Ni3 56.9(3) . 6_556
C1 Ni2 C1 Ni3 -123.1(3) 5_576 6_556
Ni1 Ni2 C1 Ni3 56.9(3) . 6_556
Ni3 Ni2 C1 Ni3 -153.6(3) 2_575 6_556
Ni3 Ni2 C1 Ni3 -92.5(3) 5_576 6_556
Ni4 Ni2 C1 Ni3 166.2(4) . 6_556
Ni4 Ni2 C1 Ni3 -52.32(16) 5_576 6_556
C6' Ni2 C1 Ni2 0.0 . 5_576
C6 Ni2 C1 Ni2 -68.6(5) . 5_576
C6 Ni2 C1 Ni2 68.6(5) 6_556 5_576
C5 Ni2 C1 Ni2 180.0 . 5_576
C1 Ni2 C1 Ni2 0.0 5_576 5_576
Ni1 Ni2 C1 Ni2 180.0 . 5_576
Ni3 Ni2 C1 Ni2 -30.518(19) 2_575 5_576
Ni3 Ni2 C1 Ni2 30.518(19) 5_576 5_576
Ni4 Ni2 C1 Ni2 -70.74(13) . 5_576
Ni4 Ni2 C1 Ni2 70.74(13) 5_576 5_576
C6' Ni2 C1 Co2 0.0 . 5_576
C6 Ni2 C1 Co2 -68.6(5) . 5_576
C6 Ni2 C1 Co2 68.6(5) 6_556 5_576
C5 Ni2 C1 Co2 180.0 . 5_576
C1 Ni2 C1 Co2 0.0 5_576 5_576
Ni1 Ni2 C1 Co2 180.0 . 5_576
Ni3 Ni2 C1 Co2 -30.518(19) 2_575 5_576
Ni3 Ni2 C1 Co2 30.518(19) 5_576 5_576
Ni4 Ni2 C1 Co2 -70.74(13) . 5_576
Ni4 Ni2 C1 Co2 70.74(13) 5_576 5_576
C2 Ni4 C2 O2 6.5(11) 2_575 .
C1 Ni4 C2 O2 -166.3(12) . .
C1 Ni4 C2 O2 173.8(10) 5_576 .
Ni3 Ni4 C2 O2 -9.3(17) 2_575 .
Ni3 Ni4 C2 O2 178.9(13) . .
Ni2 Ni4 C2 O2 -113.6(12) . .
Co2 Ni4 C2 O2 142.9(12) 5_576 .
Ni2 Ni4 C2 O2 142.9(12) 5_576 .
C2 Ni4 C2 Ni3 -172.5(3) 2_575 .
C1 Ni4 C2 Ni3 14.7(3) . .
C1 Ni4 C2 Ni3 -5.1(6) 5_576 .
Ni3 Ni4 C2 Ni3 171.7(3) 2_575 .
Ni2 Ni4 C2 Ni3 67.5(3) . .
Co2 Ni4 C2 Ni3 -36.01(19) 5_576 .
Ni2 Ni4 C2 Ni3 -36.01(19) 5_576 .
C3 Ni3 C2 O2 4.6(9) . .
C1 Ni3 C2 O2 166.5(8) . .
C6 Ni3 C2 O2 -96.9(9) 2_575 .
Ni4 Ni3 C2 O2 -179.2(10) . .
Co2 Ni3 C2 O2 -138.9(8) 5_576 .
Ni2 Ni3 C2 O2 -138.9(8) 5_576 .
Ni1 Ni3 C2 O2 117.6(8) . .
Ni3 Ni3 C2 O2 167.1(5) 6_556 .
C3 Ni3 C2 Ni4 -176.1(3) . .
C1 Ni3 C2 Ni4 -14.3(3) . .
C6 Ni3 C2 Ni4 82.3(3) 2_575 .
Co2 Ni3 C2 Ni4 40.3(2) 5_576 .
Ni2 Ni3 C2 Ni4 40.3(2) 5_576 .
Ni1 Ni3 C2 Ni4 -63.1(2) . .
Ni3 Ni3 C2 Ni4 -13.7(6) 6_556 .
C2 Ni3 C3 O3 138(100) . .
C1 Ni3 C3 O3 -7(100) . .
C6 Ni3 C3 O3 -127(100) 2_575 .
Ni4 Ni3 C3 O3 132(100) . .
Co2 Ni3 C3 O3 -93(100) 5_576 .
Ni2 Ni3 C3 O3 -93(100) 5_576 .
Ni1 Ni3 C3 O3 27(100) . .
Ni3 Ni3 C3 O3 -34(100) 6_556 .
C5 Ni1 C4 O4 180.0 . .
C1 Ni1 C4 O4 0.0 . .
Ni2 Ni1 C4 O4 180.0 . .
Ni3 Ni1 C4 O4 -30.60(3) . .
Ni3 Ni1 C4 O4 30.60(3) 6_556 .
C6' Ni2 C5 O5 0.0 . .
C6 Ni2 C5 O5 47.4(4) . .
C6 Ni2 C5 O5 -47.4(4) 6_556 .
C1 Ni2 C5 O5 180.0 5_576 .
C1 Ni2 C5 O5 180.0 . .
Ni1 Ni2 C5 O5 180.0 . .
Ni3 Ni2 C5 O5 79.6(4) 2_575 .
Ni3 Ni2 C5 O5 -79.6(4) 5_576 .
Ni4 Ni2 C5 O5 130.99(8) . .
Ni4 Ni2 C5 O5 -130.99(8) 5_576 .
C6' Ni2 C5 Ni1 180.0 . .
C6 Ni2 C5 Ni1 -132.6(4) . .
C6 Ni2 C5 Ni1 132.6(4) 6_556 .
C1 Ni2 C5 Ni1 0.0 5_576 .
C1 Ni2 C5 Ni1 0.0 . .
Ni3 Ni2 C5 Ni1 -100.4(4) 2_575 .
Ni3 Ni2 C5 Ni1 100.4(4) 5_576 .
Ni4 Ni2 C5 Ni1 -49.01(8) . .
Ni4 Ni2 C5 Ni1 49.01(8) 5_576 .
C4 Ni1 C5 O5 0.0 . .
C1 Ni1 C5 O5 180.0 . .
Ni2 Ni1 C5 O5 180.0 . .
Ni3 Ni1 C5 O5 -127.37(19) . .
Ni3 Ni1 C5 O5 127.37(19) 6_556 .
C4 Ni1 C5 Ni2 180.0 . .
C1 Ni1 C5 Ni2 0.0 . .
Ni3 Ni1 C5 Ni2 52.63(19) . .
Ni3 Ni1 C5 Ni2 -52.63(19) 6_556 .
C6' Ni2 C6 O6 71(3) . .
C6 Ni2 C6 O6 75(3) 6_556 .
C5 Ni2 C6 O6 -24(3) . .
C1 Ni2 C6 O6 -176(2) 5_576 .
C1 Ni2 C6 O6 -137(2) . .
Ni1 Ni2 C6 O6 -71(3) . .
Ni3 Ni2 C6 O6 176(3) 2_575 .
Ni3 Ni2 C6 O6 132(2) 5_576 .
Ni4 Ni2 C6 O6 -135(3) . .
Ni4 Ni2 C6 O6 153(2) 5_576 .
C6' Ni2 C6 Ni3 -104.1(12) . 2_575
C6 Ni2 C6 Ni3 -100.1(4) 6_556 2_575
C5 Ni2 C6 Ni3 160.7(3) . 2_575
C1 Ni2 C6 Ni3 8.8(4) 5_576 2_575
C1 Ni2 C6 Ni3 47.6(5) . 2_575
Ni1 Ni2 C6 Ni3 113.3(3) . 2_575
Ni3 Ni2 C6 Ni3 -43.9(3) 5_576 2_575
Ni4 Ni2 C6 Ni3 49.3(2) . 2_575
Ni4 Ni2 C6 Ni3 -22.2(10) 5_576 2_575
C6 Ni2 C6' O6' -92.7(9) . .
C6 Ni2 C6' O6' 92.7(9) 6_556 .
C5 Ni2 C6' O6' 0.0 . .
C1 Ni2 C6' O6' 180.0 5_576 .
C1 Ni2 C6' O6' 180.0 . .
Ni1 Ni2 C6' O6' 0.0 . .
Ni3 Ni2 C6' O6' -148.66(10) 2_575 .
Ni3 Ni2 C6' O6' 148.66(10) 5_576 .
Ni4 Ni2 C6' O6' -124.3(4) . .
Ni4 Ni2 C6' O6' 124.3(4) 5_576 .
C111 N1 C101 C102 -5.5(17) . .
C111 N1 C101 C102 100(18) 2_565 .
C113 N1 C101 C102 122.4(17) 2_565 .
C113 N1 C101 C102 -129.3(16) . .
C101 N1 C101 C102 178.9(11) 2_565 .
C103 N1 C101 C102 -59.8(10) . .
C103 N1 C101 C102 57.7(10) 2_565 .
C111 N1 C103 C104 -113.9(16) . .
C111 N1 C103 C104 124.8(16) 2_565 .
C113 N1 C103 C104 -39(11) 2_565 .
C113 N1 C103 C104 7.7(15) . .
C101 N1 C103 C104 63.0(10) 2_565 .
C101 N1 C103 C104 -56.8(10) . .
C103 N1 C103 C104 -176.9(10) 2_565 .
C111 N1 C111 C112 177(4) 2_565 .
C113 N1 C111 C112 -56(4) 2_565 .
C113 N1 C111 C112 52(4) . .
C101 N1 C111 C112 74(19) 2_565 .
C101 N1 C111 C112 -7(3) . .
C103 N1 C111 C112 117(4) . .
C103 N1 C111 C112 -126(4) 2_565 .
C111 N1 C113 C114 58(4) . .
C111 N1 C113 C114 -66(3) 2_565 .
C113 N1 C113 C114 176(4) 2_565 .
C101 N1 C113 C114 -120(3) 2_565 .
C101 N1 C113 C114 117(3) . .
C103 N1 C113 C114 0(3) . .
C103 N1 C113 C114 -139(10) 2_565 .
C207 N2 C201 C202 4(4) 6_556 .
C207 N2 C201 C202 -115(4) 5_666 .
C207 N2 C201 C202 65(4) . .
C207 N2 C201 C202 -176(4) 2_665 .
C205 N2 C201 C202 4(4) 5_666 .
C205 N2 C201 C202 -126(4) 6_556 .
C205 N2 C201 C202 -176(4) . .
C205 N2 C201 C202 54(4) 2_665 .
C201 N2 C201 C202 -55(3) 2_665 .
C201 N2 C201 C202 -115(100) 5_666 .
C201 N2 C201 C202 125(3) 6_556 .
C207 N2 C203 C204 -129(4) 6_556 .
C207 N2 C203 C204 -7(3) 5_666 .
C207 N2 C203 C204 173(3) . .
C207 N2 C203 C204 51(4) 2_665 .
C205 N2 C203 C204 -141(4) 5_666 .
C205 N2 C203 C204 -8(4) 6_556 .
C205 N2 C203 C204 39(4) . .
C205 N2 C203 C204 172(4) 2_665 .
C201 N2 C203 C204 167(26) 2_665 .
C201 N2 C203 C204 -63(5) . .
C201 N2 C203 C204 117(5) 5_666 .
C201 N2 C203 C204 -13(26) 6_556 .
C207 N2 C205 C206 176(12) 6_556 .
C207 N2 C205 C206 110(4) 5_666 .
C207 N2 C205 C206 -70(4) . .
C207 N2 C205 C206 -4(12) 2_665 .
C205 N2 C205 C206 -75(55) 5_666 .
C205 N2 C205 C206 121(3) 6_556 .
C205 N2 C205 C206 -59(3) 2_665 .
C201 N2 C205 C206 56(4) 2_665 .
C201 N2 C205 C206 176(4) . .
C201 N2 C205 C206 -4(4) 5_666 .
C201 N2 C205 C206 -124(4) 6_556 .
C207 N2 C207 C208 138(3) 6_556 .
C207 N2 C207 C208 -11(100) 5_666 .
C207 N2 C207 C208 -42(3) 2_665 .
C205 N2 C207 C208 150(4) 5_666 .
C205 N2 C207 C208 20(17) 6_556 .
C205 N2 C207 C208 -30(4) . .
C205 N2 C207 C208 -160(17) 2_665 .
C201 N2 C207 C208 -160(3) 2_665 .
C201 N2 C207 C208 75(4) . .
C201 N2 C207 C208 -105(4) 5_666 .
C201 N2 C207 C208 20(3) 6_556 .
